data_2229359
loop_
_publ_author_name
'Shakuntala, K.'
'Foro, Sabine'
'Gowda, B. Thimme'

_publ_section_title
;
 2-Chloro-<i>N</i>-[(2-methylphenyl)sulfonyl]acetamide
;
_journal_coeditor_code DS2090
_journal_issue 3
_journal_name_full 'Acta Crystallographica Section E'
_journal_page_first o549
_journal_paper_doi 10.1107/S1600536811003655
_journal_volume 67
_journal_year 2011
_chemical_formula_iupac 'C9 H10 Cl N O3 S'
_chemical_formula_moiety 'C9 H10 Cl N O3 S'
_chemical_formula_sum 'C9 H10 Cl N O3 S'
_chemical_formula_weight 247.69
_chemical_name_systematic
;
2-Chloro-<i>N</i>-[(2-methylphenyl)sulfonyl]acetamide
;
_space_group_IT_number 2
_symmetry_cell_setting triclinic
_symmetry_space_group_name_Hall '-P 1'
_symmetry_space_group_name_H-M 'P -1'
_atom_sites_solution_hydrogens geom
_atom_sites_solution_primary direct
_atom_sites_solution_secondary difmap
_audit_creation_method SHELXL-97
_cell_angle_alpha 93.640(10)
_cell_angle_beta 109.720(10)
_cell_angle_gamma 102.520(10)
_cell_formula_units_Z 2
_cell_length_a 7.4439(8)
_cell_length_b 7.5195(8)
_cell_length_c 10.5190(10)
_cell_measurement_reflns_used 25
_cell_measurement_temperature 299(2)
_cell_measurement_theta_max 23.05
_cell_measurement_theta_min 7.03
_cell_volume 535.07(11)
_computing_cell_refinement 'CAD-4-PC (Enraf--Nonius, 1996)'
_computing_data_collection 'CAD-4-PC (Enraf--Nonius, 1996)'
_computing_data_reduction 'REDU4 (Stoe & Cie, 1987)'
_computing_molecular_graphics 'PLATON (Spek, 2009)'
_computing_publication_material 'SHELXL97 (Sheldrick, 2008)'
_computing_structure_refinement 'SHELXL97 (Sheldrick, 2008)'
_computing_structure_solution 'SHELXS97 (Sheldrick, 2008)'
_diffrn_ambient_temperature 299(2)
_diffrn_measured_fraction_theta_full 1.000
_diffrn_measured_fraction_theta_max 1.000
_diffrn_measurement_device_type 'Enraf--Nonius CAD-4'
_diffrn_measurement_method \w/2\q
_diffrn_radiation_monochromator graphite
_diffrn_radiation_source 'fine-focus sealed tube'
_diffrn_radiation_type CuK\a
_diffrn_radiation_wavelength 1.54180
_diffrn_reflns_av_R_equivalents 0.0514
_diffrn_reflns_av_sigmaI/netI 0.0518
_diffrn_reflns_limit_h_max 8
_diffrn_reflns_limit_h_min -8
_diffrn_reflns_limit_k_max 8
_diffrn_reflns_limit_k_min -8
_diffrn_reflns_limit_l_max 12
_diffrn_reflns_limit_l_min -12
_diffrn_reflns_number 3727
_diffrn_reflns_theta_full 66.89
_diffrn_reflns_theta_max 66.89
_diffrn_reflns_theta_min 4.52
_diffrn_standards_decay_% 0.5
_diffrn_standards_interval_time 120
_diffrn_standards_number 3
_exptl_absorpt_coefficient_mu 4.901
_exptl_absorpt_correction_T_max 0.4725
_exptl_absorpt_correction_T_min 0.1931
_exptl_absorpt_correction_type psi-scan
_exptl_absorpt_process_details '(North <i>et al.</i>, 1968)'
_exptl_crystal_colour colourless
_exptl_crystal_density_diffrn 1.537
_exptl_crystal_density_method 'not measured'
_exptl_crystal_description prism
_exptl_crystal_F_000 256
_exptl_crystal_size_max 0.50
_exptl_crystal_size_mid 0.40
_exptl_crystal_size_min 0.18
_refine_diff_density_max 0.518
_refine_diff_density_min -0.567
_refine_ls_extinction_coef 0.028(3)
_refine_ls_extinction_expression Fc^*^=kFc[1+0.001xFc^2^\l^3^/sin(2\q)]^-1/4^
_refine_ls_extinction_method 'SHELXL97 (Sheldrick, 2008)'
_refine_ls_goodness_of_fit_ref 1.076
_refine_ls_hydrogen_treatment mixed
_refine_ls_matrix_type full
_refine_ls_number_parameters 141
_refine_ls_number_reflns 1891
_refine_ls_number_restraints 1
_refine_ls_restrained_S_all 1.077
_refine_ls_R_factor_all 0.0553
_refine_ls_R_factor_gt 0.0501
_refine_ls_shift/su_max 0.000
_refine_ls_shift/su_mean 0.000
_refine_ls_structure_factor_coef Fsqd
_refine_ls_weighting_details 'calc w=1/[\s^2^(Fo^2^)+(0.0853P)^2^+0.2427P] where P=(Fo^2^+2Fc^2^)/3'
_refine_ls_weighting_scheme calc
_refine_ls_wR_factor_gt 0.1351
_refine_ls_wR_factor_ref 0.1374
_reflns_number_gt 1771
_reflns_number_total 1891
_reflns_threshold_expression I>2\s(I)
_cod_data_source_file ds2090.cif
_cod_data_source_block I
_cod_original_cell_volume 535.07(10)
_cod_database_code 2229359
_cod_database_fobs_code 2229359

loop_
_symmetry_equiv_pos_as_xyz
'x, y, z'
'-x, -y, -z'

loop_
_atom_site_type_symbol
_atom_site_label
_atom_site_fract_x
_atom_site_fract_y
_atom_site_fract_z
_atom_site_U_iso_or_equiv
_atom_site_adp_type
_atom_site_calc_flag
_atom_site_refinement_flags
_atom_site_occupancy
_atom_site_disorder_assembly
_atom_site_disorder_group
C C1 0.4813(4) 0.6426(3) 0.3198(2) 0.0356(6) Uani d . 1 . .
C C2 0.6844(5) 0.7012(3) 0.3580(3) 0.0465(7) Uani d . 1 . .
C C3 0.7891(6) 0.7927(4) 0.4905(3) 0.0674(10) Uani d . 1 . .
H H3 0.9259 0.8321 0.5206 0.081 Uiso calc R 1 . .
C C4 0.6944(8) 0.8259(5) 0.5778(3) 0.0764(13) Uani d . 1 . .
H H4 0.7682 0.8892 0.6653 0.092 Uiso calc R 1 . .
C C5 0.4938(8) 0.7680(5) 0.5388(3) 0.0754(12) Uani d . 1 . .
H H5 0.4320 0.7916 0.5992 0.090 Uiso calc R 1 . .
C C6 0.3832(6) 0.6737(4) 0.4081(3) 0.0531(8) Uani d . 1 . .
H H6 0.2468 0.6321 0.3800 0.064 Uiso calc R 1 . .
C C7 0.2227(4) 0.8123(3) 0.0563(2) 0.0336(5) Uani d . 1 . .
C C8 0.1973(4) 0.9327(3) -0.0539(3) 0.0397(6) Uani d . 1 . .
H H8A 0.2593 1.0596 -0.0110 0.048 Uiso calc R 1 . .
H H8B 0.0574 0.9224 -0.0984 0.048 Uiso calc R 1 . .
C C9 0.7974(5) 0.6716(5) 0.2685(4) 0.0622(8) Uani d . 1 . .
H H9A 0.7241 0.6847 0.1766 0.075 Uiso calc R 1 . .
H H9B 0.8181 0.5500 0.2704 0.075 Uiso calc R 1 . .
H H9C 0.9226 0.7610 0.3010 0.075 Uiso calc R 1 . .
N N1 0.3146(3) 0.6745(3) 0.05184(19) 0.0327(5) Uani d D 1 . .
H H1N 0.366(4) 0.660(4) -0.001(3) 0.039 Uiso d D 1 . .
O O1 0.4251(3) 0.3986(2) 0.11017(18) 0.0450(5) Uani d . 1 . .
O O2 0.1386(3) 0.4445(3) 0.1603(2) 0.0516(5) Uani d . 1 . .
O O3 0.1615(3) 0.8425(3) 0.14615(19) 0.0504(5) Uani d . 1 . .
Cl Cl1 0.29367(12) 0.88507(9) -0.18091(7) 0.0525(3) Uani d . 1 . .
S S1 0.32891(8) 0.51904(7) 0.15752(5) 0.0320(3) Uani d . 1 . .

loop_
_atom_site_aniso_label
_atom_site_aniso_U_11
_atom_site_aniso_U_22
_atom_site_aniso_U_33
_atom_site_aniso_U_12
_atom_site_aniso_U_13
_atom_site_aniso_U_23
C1 0.0487(16) 0.0278(10) 0.0267(11) 0.0120(10) 0.0075(10) 0.0051(8)
C2 0.0512(18) 0.0318(12) 0.0458(14) 0.0066(11) 0.0055(12) 0.0113(10)
C3 0.076(3) 0.0459(16) 0.0511(18) 0.0051(15) -0.0078(16) 0.0068(13)
C4 0.112(4) 0.0511(18) 0.0400(17) 0.017(2) -0.0020(19) -0.0004(13)
C5 0.137(4) 0.070(2) 0.0381(16) 0.051(2) 0.039(2) 0.0132(14)
C6 0.076(2) 0.0538(16) 0.0392(14) 0.0305(15) 0.0231(14) 0.0143(11)
C7 0.0357(13) 0.0325(11) 0.0310(11) 0.0118(9) 0.0084(9) 0.0030(8)
C8 0.0451(16) 0.0363(12) 0.0417(13) 0.0181(11) 0.0150(11) 0.0101(10)
C9 0.0466(19) 0.0606(18) 0.076(2) 0.0087(14) 0.0209(15) 0.0130(15)
N1 0.0407(12) 0.0335(10) 0.0287(9) 0.0161(8) 0.0141(8) 0.0063(8)
O1 0.0661(14) 0.0323(9) 0.0412(9) 0.0231(9) 0.0185(9) 0.0057(7)
O2 0.0432(12) 0.0498(11) 0.0537(11) -0.0001(9) 0.0134(9) 0.0151(8)
O3 0.0648(14) 0.0597(12) 0.0438(10) 0.0355(10) 0.0277(10) 0.0130(8)
Cl1 0.0744(6) 0.0547(5) 0.0462(4) 0.0325(4) 0.0314(4) 0.0216(3)
S1 0.0384(4) 0.0259(4) 0.0298(4) 0.0087(3) 0.0093(3) 0.0049(2)

loop_
_atom_type_symbol
_atom_type_description
_atom_type_scat_dispersion_real
_atom_type_scat_dispersion_imag
_atom_type_scat_source
C C 0.0181 0.0091 'International Tables Vol C Tables 4.2.6.8 and 6.1.1.4'
H H 0.0000 0.0000 'International Tables Vol C Tables 4.2.6.8 and 6.1.1.4'
N N 0.0311 0.0180 'International Tables Vol C Tables 4.2.6.8 and 6.1.1.4'
O O 0.0492 0.0322 'International Tables Vol C Tables 4.2.6.8 and 6.1.1.4'
Cl Cl 0.3639 0.7018 'International Tables Vol C Tables 4.2.6.8 and 6.1.1.4'
S S 0.3331 0.5567 'International Tables Vol C Tables 4.2.6.8 and 6.1.1.4'

loop_
_geom_angle_atom_site_label_1
_geom_angle_atom_site_label_2
_geom_angle_atom_site_label_3
_geom_angle_site_symmetry_1
_geom_angle_site_symmetry_3
_geom_angle
_geom_angle_publ_flag
C2 C1 C6 . . 122.5(2) ?
C2 C1 S1 . . 122.3(2) ?
C6 C1 S1 . . 115.3(2) ?
C1 C2 C3 . . 116.8(3) ?
C1 C2 C9 . . 124.9(2) ?
C3 C2 C9 . . 118.3(3) ?
C4 C3 C2 . . 121.3(4) ?
C4 C3 H3 . . 119.4 ?
C2 C3 H3 . . 119.4 ?
C5 C4 C3 . . 121.4(3) ?
C5 C4 H4 . . 119.3 ?
C3 C4 H4 . . 119.3 ?
C4 C5 C6 . . 119.4(3) ?
C4 C5 H5 . . 120.3 ?
C6 C5 H5 . . 120.3 ?
C5 C6 C1 . . 118.7(4) ?
C5 C6 H6 . . 120.7 ?
C1 C6 H6 . . 120.7 ?
O3 C7 N1 . . 122.6(2) ?
O3 C7 C8 . . 118.3(2) ?
N1 C7 C8 . . 119.1(2) ?
C7 C8 Cl1 . . 116.35(17) ?
C7 C8 H8A . . 108.2 ?
Cl1 C8 H8A . . 108.2 ?
C7 C8 H8B . . 108.2 ?
Cl1 C8 H8B . . 108.2 ?
H8A C8 H8B . . 107.4 ?
C2 C9 H9A . . 109.5 ?
C2 C9 H9B . . 109.5 ?
H9A C9 H9B . . 109.5 ?
C2 C9 H9C . . 109.5 ?
H9A C9 H9C . . 109.5 ?
H9B C9 H9C . . 109.5 ?
C7 N1 S1 . . 123.27(17) ?
C7 N1 H1N . . 124(2) ?
S1 N1 H1N . . 113(2) ?
O2 S1 O1 . . 118.71(12) ?
O2 S1 N1 . . 108.92(11) ?
O1 S1 N1 . . 103.64(10) ?
O2 S1 C1 . . 108.50(12) ?
O1 S1 C1 . . 110.83(12) ?
N1 S1 C1 . . 105.34(10) ?

loop_
_geom_bond_atom_site_label_1
_geom_bond_atom_site_label_2
_geom_bond_site_symmetry_2
_geom_bond_distance
_geom_bond_publ_flag
C1 C2 . 1.386(4) ?
C1 C6 . 1.398(4) ?
C1 S1 . 1.760(2) ?
C2 C3 . 1.392(4) ?
C2 C9 . 1.494(5) ?
C3 C4 . 1.374(7) ?
C3 H3 . 0.9300 ?
C4 C5 . 1.367(6) ?
C4 H4 . 0.9300 ?
C5 C6 . 1.389(5) ?
C5 H5 . 0.9300 ?
C6 H6 . 0.9300 ?
C7 O3 . 1.208(3) ?
C7 N1 . 1.367(3) ?
C7 C8 . 1.502(3) ?
C8 Cl1 . 1.768(3) ?
C8 H8A . 0.9700 ?
C8 H8B . 0.9700 ?
C9 H9A . 0.9600 ?
C9 H9B . 0.9600 ?
C9 H9C . 0.9600 ?
N1 S1 . 1.6590(19) ?
N1 H1N . 0.79(2) ?
O1 S1 . 1.4303(18) ?
O2 S1 . 1.417(2) ?

loop_
_geom_hbond_atom_site_label_D
_geom_hbond_atom_site_label_H
_geom_hbond_atom_site_label_A
_geom_hbond_site_symmetry_A
_geom_hbond_distance_DH
_geom_hbond_distance_HA
_geom_hbond_distance_DA
_geom_hbond_angle_DHA
N1 H1N O1 2_665 0.79(2) 2.32(2) 3.087(3) 166(3)
N1 H1N Cl1 . 0.79(2) 2.62(3) 2.978(2) 110(2)

loop_
_geom_torsion_atom_site_label_1
_geom_torsion_atom_site_label_2
_geom_torsion_atom_site_label_3
_geom_torsion_atom_site_label_4
_geom_torsion_site_symmetry_1
_geom_torsion_site_symmetry_2
_geom_torsion_site_symmetry_3
_geom_torsion_site_symmetry_4
_geom_torsion
_geom_torsion_publ_flag
C6 C1 C2 C3 . . . . 0.5(4) ?
S1 C1 C2 C3 . . . . -178.1(2) ?
C6 C1 C2 C9 . . . . 179.8(3) ?
S1 C1 C2 C9 . . . . 1.2(4) ?
C1 C2 C3 C4 . . . . -1.2(4) ?
C9 C2 C3 C4 . . . . 179.4(3) ?
C2 C3 C4 C5 . . . . 1.0(5) ?
C3 C4 C5 C6 . . . . 0.0(5) ?
C4 C5 C6 C1 . . . . -0.7(5) ?
C2 C1 C6 C5 . . . . 0.4(4) ?
S1 C1 C6 C5 . . . . 179.1(2) ?
O3 C7 C8 Cl1 . . . . 178.8(2) ?
N1 C7 C8 Cl1 . . . . -0.7(3) ?
O3 C7 N1 S1 . . . . 7.4(4) ?
C8 C7 N1 S1 . . . . -172.97(18) ?
C7 N1 S1 O2 . . . . 49.3(2) ?
C7 N1 S1 O1 . . . . 176.60(19) ?
C7 N1 S1 C1 . . . . -66.9(2) ?
C2 C1 S1 O2 . . . . 167.1(2) ?
C6 C1 S1 O2 . . . . -11.5(2) ?
C2 C1 S1 O1 . . . . 35.1(2) ?
C6 C1 S1 O1 . . . . -143.56(19) ?
C2 C1 S1 N1 . . . . -76.3(2) ?
C6 C1 S1 N1 . . . . 105.0(2) ?

loop_
_cod_related_entry_id
_cod_related_entry_database
_cod_related_entry_code
1 ChemSpider 30656519
